data_7032259
loop_
_publ_author_name
'Scott, Hayley S.'
'Gartshore, Christopher J.'
'Guo, Si-Xuan'
'Moubaraki, Boujemaa'
'Bond, Alan M.'
'Batten, Stuart R.'
'Murray, Keith S.'

_publ_section_title
;
 Ferrocene-appended ligands for use in spin crossover-redox
 &quot;hybrid&quot; complexes of iron(ii) and cobalt(ii).
;
_journal_issue 40
_journal_name_full 'Dalton transactions (Cambridge, England : 2003)'
_journal_page_first 15212
_journal_page_last 15220
_journal_paper_doi 10.1039/c4dt02126f
_journal_volume 43
_journal_year 2014
_chemical_formula_sum 'C54 H41 Cl2 Co Fe2 N8 O8'
_chemical_formula_weight 1171.48
_chemical_name_systematic
; 
 ? 
;
_space_group_IT_number 14
_symmetry_cell_setting monoclinic
_symmetry_space_group_name_Hall '-P 2yn'
_symmetry_space_group_name_H-M 'P 1 21/n 1'
_atom_sites_solution_hydrogens geom
_atom_sites_solution_primary direct
_atom_sites_solution_secondary difmap
_audit_creation_method SHELXL-97
_cell_angle_alpha 90.00
_cell_angle_beta 96.30(3)
_cell_angle_gamma 90.00
_cell_formula_units_Z 4
_cell_length_a 12.802(3)
_cell_length_b 18.888(4)
_cell_length_c 20.634(4)
_cell_measurement_temperature 173(2)
_cell_volume 4959.3(19)
_computing_cell_refinement 'XDS (Kabsch, 1993)'
_computing_data_collection 'Blu-Ice (McPhillips et al, 2002)'
_computing_data_reduction 'XDS (Kabsch, 1993)'
_computing_molecular_graphics X-SEED
_computing_publication_material 'XCIF V6.12 (BrukerAXS, 2001).'
_computing_structure_refinement 'SHELXL-97 (Sheldrick, 1997)'
_computing_structure_solution 'SHELXS-97 (Sheldrick, 1990)'
_diffrn_ambient_temperature 173(2)
_diffrn_measured_fraction_theta_full 0.953
_diffrn_measured_fraction_theta_max 0.923
_diffrn_measurement_device_type 'ADSC Quantum 210r'
_diffrn_measurement_method 'scans in phi'
_diffrn_radiation_monochromator silicon
_diffrn_radiation_source 'Australian Synchrotron'
_diffrn_radiation_type synchrotron
_diffrn_radiation_wavelength 0.71073
_diffrn_reflns_av_R_equivalents 0.1112
_diffrn_reflns_av_sigmaI/netI 0.0611
_diffrn_reflns_limit_h_max 18
_diffrn_reflns_limit_h_min -18
_diffrn_reflns_limit_k_max 26
_diffrn_reflns_limit_k_min -26
_diffrn_reflns_limit_l_max 29
_diffrn_reflns_limit_l_min -29
_diffrn_reflns_number 106565
_diffrn_reflns_theta_full 27.50
_diffrn_reflns_theta_max 31.02
_diffrn_reflns_theta_min 1.47
_exptl_absorpt_coefficient_mu 1.082
_exptl_absorpt_correction_type none
_exptl_crystal_colour Purple
_exptl_crystal_density_diffrn 1.569
_exptl_crystal_density_method 'not measured'
_exptl_crystal_description Block
_exptl_crystal_F_000 2392
_exptl_crystal_size_max 0.08
_exptl_crystal_size_mid 0.08
_exptl_crystal_size_min 0.08
_refine_diff_density_max 1.345
_refine_diff_density_min -0.990
_refine_diff_density_rms 0.110
_refine_ls_extinction_method none
_refine_ls_goodness_of_fit_ref 1.042
_refine_ls_hydrogen_treatment constr
_refine_ls_matrix_type full
_refine_ls_number_parameters 670
_refine_ls_number_reflns 14615
_refine_ls_number_restraints 4
_refine_ls_restrained_S_all 1.049
_refine_ls_R_factor_all 0.0870
_refine_ls_R_factor_gt 0.0647
_refine_ls_shift/su_max 0.001
_refine_ls_shift/su_mean 0.000
_refine_ls_structure_factor_coef Fsqd
_refine_ls_weighting_details 'calc w=1/[\s^2^(Fo^2^)+(0.1024P)^2^+5.8272P] where P=(Fo^2^+2Fc^2^)/3'
_refine_ls_weighting_scheme calc
_refine_ls_wR_factor_gt 0.1789
_refine_ls_wR_factor_ref 0.1936
_reflns_number_gt 10895
_reflns_number_total 14615
_reflns_threshold_expression >2sigma(I)
_cod_data_source_file c4dt02126f2.cif
_cod_data_source_block hs478
_cod_depositor_comments
;
The following automatic conversions were performed:

'_symmetry_cell_setting' value 'Monoclinic' changed to 'monoclinic'
according to
/usr/data/users/saulius/crontab/automatic-downloads/rss-feeds/RSC/lib/dictionaries/cif_core.dic
dictionary named 'cif_core.dic' version 2.4.2 from 2011-04-26.

Automatic conversion script
Id: cif_fix_values 2281 2013-09-26 08:29:07Z andrius 

 Adding full bibliography for 7032258--7032260.cif.
;
_cod_original_cell_volume 4959.2(17)
_cod_original_sg_symbol_H-M P2(1)/n
_cod_database_code 7032259

loop_
_symmetry_equiv_pos_as_xyz
'x, y, z'
'-x+1/2, y+1/2, -z+1/2'
'-x, -y, -z'
'x-1/2, -y-1/2, z-1/2'

loop_
_atom_site_label
_atom_site_type_symbol
_atom_site_fract_x
_atom_site_fract_y
_atom_site_fract_z
_atom_site_U_iso_or_equiv
_atom_site_adp_type
_atom_site_occupancy
_atom_site_symmetry_multiplicity
_atom_site_calc_flag
_atom_site_refinement_flags
_atom_site_disorder_assembly
_atom_site_disorder_group
Co1 Co 0.24483(3) 0.28624(2) 0.00726(2) 0.02578(10) Uani 1 1 d . . .
Fe1 Fe -0.29727(4) 0.25765(2) -0.17893(2) 0.02990(12) Uani 1 1 d . . .
Cl1 Cl 0.54003(7) 0.44918(5) 0.32161(5) 0.0432(2) Uani 1 1 d . . .
O1 O 0.6144(3) 0.4870(2) 0.3630(2) 0.0839(14) Uani 1 1 d . . .
N1 N 0.1791(2) 0.21252(13) 0.06102(14) 0.0289(5) Uani 1 1 d . . .
C1 C 0.2270(3) 0.17119(17) 0.10792(17) 0.0334(7) Uani 1 1 d . . .
H1 H 0.3013 0.1739 0.1172 0.040 Uiso 1 1 calc R . .
Fe2 Fe 0.79067(4) 0.27634(2) 0.19807(2) 0.02775(11) Uani 1 1 d . . .
Cl2 Cl 0.46218(7) 0.06000(4) 0.18462(4) 0.03349(17) Uani 1 1 d . . .
O2 O 0.5448(5) 0.4817(3) 0.2577(2) 0.1096(19) Uani 1 1 d . . .
N2 N 0.1070(2) 0.28833(13) -0.03442(13) 0.0279(5) Uani 1 1 d . . .
C2 C 0.1723(3) 0.12472(18) 0.14327(18) 0.0383(7) Uani 1 1 d . . .
H2 H 0.2088 0.0952 0.1755 0.046 Uiso 1 1 calc R . .
O3 O 0.5647(3) 0.37745(18) 0.3131(2) 0.0744(11) Uani 1 1 d . . .
N3 N 0.2652(2) 0.35599(13) -0.06470(13) 0.0284(5) Uani 1 1 d . . .
C3 C 0.0634(3) 0.12134(18) 0.13153(19) 0.0389(8) Uani 1 1 d . . .
H3 H 0.0241 0.0914 0.1568 0.047 Uiso 1 1 calc R . .
O4 O 0.4348(3) 0.4612(2) 0.3309(3) 0.1029(19) Uani 1 1 d . . .
N4 N 0.2225(2) 0.36727(13) 0.07604(13) 0.0281(5) Uani 1 1 d . . .
C4 C 0.0132(3) 0.16289(17) 0.08175(18) 0.0359(7) Uani 1 1 d . . .
H4 H -0.0611 0.1614 0.0720 0.043 Uiso 1 1 calc R . .
O5 O 0.5604(3) 0.0258(2) 0.1966(2) 0.0831(14) Uani 1 1 d . . .
N5 N 0.3836(2) 0.29254(13) 0.05251(13) 0.0272(5) Uani 1 1 d . . .
C5 C 0.0740(3) 0.20665(15) 0.04647(16) 0.0299(6) Uani 1 1 d . . .
O6 O 0.4733(4) 0.1225(3) 0.1510(3) 0.139(3) Uani 1 1 d . . .
N6 N 0.3228(2) 0.20219(15) -0.03749(14) 0.0323(6) Uani 1 1 d . . .
C6 C 0.0318(3) 0.25095(16) -0.00926(16) 0.0288(6) Uani 1 1 d . . .
O7 O 0.3843(3) 0.01758(19) 0.1481(2) 0.0670(10) Uani 1 1 d . . .
N7 N 0.7547(3) 0.12865(19) 0.01474(19) 0.0460(8) Uani 1 1 d . . .
C7 C -0.0727(3) 0.25700(16) -0.03450(17) 0.0321(6) Uani 1 1 d . . .
H7 H -0.1250 0.2294 -0.0171 0.039 Uiso 1 1 calc R . .
O8 O 0.4274(3) 0.0770(4) 0.2437(2) 0.126(3) Uani 1 1 d . . .
N8 N -0.2599(5) 0.4575(4) -0.0007(3) 0.099(2) Uiso 1 1 d D . .
C8 C -0.1008(3) 0.30419(16) -0.08595(16) 0.0302(6) Uani 1 1 d . . .
C9 C -0.0205(3) 0.34263(17) -0.11137(16) 0.0306(6) Uani 1 1 d . . .
H9 H -0.0370 0.3746 -0.1465 0.037 Uiso 1 1 calc R . .
C10 C 0.0824(3) 0.33353(16) -0.08479(15) 0.0287(6) Uani 1 1 d . . .
C11 C 0.1759(3) 0.37041(15) -0.10384(15) 0.0278(6) Uani 1 1 d . . .
C12 C 0.1745(3) 0.41449(16) -0.15785(16) 0.0319(6) Uani 1 1 d . . .
H12 H 0.1104 0.4246 -0.1840 0.038 Uiso 1 1 calc R . .
C13 C 0.2682(3) 0.44343(16) -0.17287(17) 0.0358(7) Uani 1 1 d . . .
H13 H 0.2698 0.4725 -0.2103 0.043 Uiso 1 1 calc R . .
C14 C 0.3587(3) 0.42946(18) -0.13283(18) 0.0381(8) Uani 1 1 d . . .
H14 H 0.4236 0.4495 -0.1420 0.046 Uiso 1 1 calc R . .
C15 C 0.3549(3) 0.38589(17) -0.07883(17) 0.0335(7) Uani 1 1 d . . .
H15 H 0.4178 0.3770 -0.0511 0.040 Uiso 1 1 calc R . .
C16 C -0.2113(3) 0.31604(17) -0.10995(17) 0.0330(7) Uani 1 1 d . . .
C17 C -0.2505(3) 0.35976(17) -0.16405(19) 0.0372(7) Uani 1 1 d . . .
H17 H -0.2091 0.3862 -0.1909 0.045 Uiso 1 1 calc R . .
C18 C -0.3622(3) 0.35647(19) -0.1704(2) 0.0414(8) Uani 1 1 d . . .
H18 H -0.4083 0.3811 -0.2019 0.050 Uiso 1 1 calc R . .
C19 C -0.3929(3) 0.3106(2) -0.12211(19) 0.0405(8) Uani 1 1 d . . .
H19 H -0.4632 0.2986 -0.1159 0.049 Uiso 1 1 calc R . .
C20 C -0.3008(3) 0.2850(2) -0.08404(18) 0.0376(7) Uani 1 1 d . . .
H20 H -0.2989 0.2534 -0.0482 0.045 Uiso 1 1 calc R . .
C21 C -0.1984(3) 0.17974(18) -0.20330(19) 0.0395(8) Uani 1 1 d . . .
H21 H -0.1280 0.1729 -0.1844 0.047 Uiso 1 1 calc R . .
C22 C -0.2314(3) 0.22275(19) -0.25897(18) 0.0371(7) Uani 1 1 d . . .
H22 H -0.1868 0.2492 -0.2839 0.045 Uiso 1 1 calc R . .
C23 C -0.3422(3) 0.21875(17) -0.27024(17) 0.0347(7) Uani 1 1 d . . .
H23 H -0.3852 0.2423 -0.3040 0.042 Uiso 1 1 calc R . .
C24 C -0.3782(3) 0.17331(19) -0.22231(18) 0.0401(8) Uani 1 1 d . . .
H24 H -0.4494 0.1614 -0.2185 0.048 Uiso 1 1 calc R . .
C25 C -0.2900(4) 0.14898(18) -0.18138(19) 0.0447(9) Uani 1 1 d . . .
H25 H -0.2913 0.1176 -0.1455 0.054 Uiso 1 1 calc R . .
C26 C 0.1335(3) 0.39919(17) 0.08886(17) 0.0330(6) Uani 1 1 d . . .
H26 H 0.0708 0.3903 0.0609 0.040 Uiso 1 1 calc R . .
C27 C 0.1293(3) 0.44433(17) 0.14093(18) 0.0366(7) Uani 1 1 d . . .
H27 H 0.0646 0.4658 0.1486 0.044 Uiso 1 1 calc R . .
C28 C 0.2195(3) 0.45823(16) 0.18185(17) 0.0361(7) Uani 1 1 d . . .
H28 H 0.2175 0.4885 0.2185 0.043 Uiso 1 1 calc R . .
C29 C 0.3135(3) 0.42723(16) 0.16871(16) 0.0322(6) Uani 1 1 d . . .
H29 H 0.3771 0.4366 0.1955 0.039 Uiso 1 1 calc R . .
C30 C 0.3118(3) 0.38192(15) 0.11507(15) 0.0277(6) Uani 1 1 d . . .
C31 C 0.4053(3) 0.34270(15) 0.09838(15) 0.0279(6) Uani 1 1 d . . .
C32 C 0.5074(3) 0.35582(16) 0.12553(16) 0.0293(6) Uani 1 1 d . . .
H32 H 0.5211 0.3920 0.1573 0.035 Uiso 1 1 calc R . .
C33 C 0.5902(3) 0.31549(16) 0.10590(15) 0.0286(6) Uani 1 1 d . . .
C34 C 0.5645(3) 0.26104(16) 0.06095(16) 0.0306(6) Uani 1 1 d . . .
H34 H 0.6180 0.2309 0.0482 0.037 Uiso 1 1 calc R . .
C35 C 0.4616(3) 0.25116(16) 0.03507(16) 0.0293(6) Uani 1 1 d . . .
C36 C 0.4242(3) 0.19698(18) -0.01432(17) 0.0329(6) Uani 1 1 d . . .
C37 C 0.4884(3) 0.1437(2) -0.0336(2) 0.0505(10) Uani 1 1 d . . .
H37 H 0.5603 0.1411 -0.0166 0.061 Uiso 1 1 calc R . .
C38 C 0.4449(4) 0.0939(3) -0.0788(3) 0.0607(13) Uani 1 1 d . . .
H38 H 0.4872 0.0573 -0.0937 0.073 Uiso 1 1 calc R . .
C39 C 0.3403(4) 0.0985(2) -0.1014(2) 0.0502(10) Uani 1 1 d . . .
H39 H 0.3089 0.0645 -0.1315 0.060 Uiso 1 1 calc R . .
C40 C 0.2814(3) 0.1529(2) -0.08010(18) 0.0391(8) Uani 1 1 d . . .
H40 H 0.2090 0.1559 -0.0959 0.047 Uiso 1 1 calc R . .
C41 C 0.6992(3) 0.33151(16) 0.12945(17) 0.0312(6) Uani 1 1 d . . .
C42 C 0.7349(3) 0.37680(16) 0.18363(18) 0.0342(7) Uani 1 1 d . . .
H42 H 0.6916 0.4017 0.2105 0.041 Uiso 1 1 calc R . .
C43 C 0.8466(3) 0.37753(18) 0.1897(2) 0.0394(8) Uani 1 1 d . . .
H43 H 0.8907 0.4033 0.2214 0.047 Uiso 1 1 calc R . .
C44 C 0.8814(3) 0.3332(2) 0.14059(19) 0.0393(8) Uani 1 1 d . . .
H44 H 0.9523 0.3243 0.1337 0.047 Uiso 1 1 calc R . .
C45 C 0.7905(3) 0.30467(19) 0.10352(17) 0.0348(7) Uani 1 1 d . . .
H45 H 0.7906 0.2731 0.0676 0.042 Uiso 1 1 calc R . .
C46 C 0.8805(3) 0.19705(19) 0.24293(18) 0.0392(8) Uani 1 1 d . . .
H46 H 0.9527 0.1886 0.2391 0.047 Uiso 1 1 calc R . .
C47 C 0.7937(3) 0.16812(18) 0.20266(18) 0.0401(8) Uani 1 1 d . . .
H47 H 0.7981 0.1364 0.1674 0.048 Uiso 1 1 calc R . .
C48 C 0.6996(3) 0.19442(18) 0.22377(19) 0.0381(8) Uani 1 1 d . . .
H48 H 0.6302 0.1838 0.2051 0.046 Uiso 1 1 calc R . .
C49 C 0.7283(3) 0.24007(18) 0.27853(17) 0.0351(7) Uani 1 1 d . . .
H49 H 0.6811 0.2651 0.3027 0.042 Uiso 1 1 calc R . .
C50 C 0.8392(3) 0.24104(19) 0.29000(17) 0.0359(7) Uani 1 1 d . . .
H50 H 0.8794 0.2668 0.3235 0.043 Uiso 1 1 calc R . .
C51 C 0.7771(3) 0.0738(2) -0.00185(19) 0.0406(8) Uani 1 1 d . . .
C52 C 0.8093(4) 0.0050(2) -0.0246(2) 0.0580(12) Uani 1 1 d . . .
H52A H 0.8575 0.0117 -0.0579 0.087 Uiso 1 1 calc R . .
H52B H 0.7472 -0.0213 -0.0434 0.087 Uiso 1 1 calc R . .
H52C H 0.8448 -0.0217 0.0122 0.087 Uiso 1 1 calc R . .
C53 C -0.1779(6) 0.4631(5) 0.0102(5) 0.052(2) Uiso 0.50 1 d PD A 1
C54 C -0.0729(8) 0.4748(7) 0.0206(7) 0.081(3) Uiso 0.50 1 d PD A 1
C53' C -0.3451(6) 0.4649(5) -0.0088(5) 0.058(2) Uiso 0.50 1 d PD A 2
C54' C -0.4518(8) 0.4789(7) -0.0177(6) 0.074(3) Uiso 0.50 1 d PD . 2

loop_
_atom_site_aniso_label
_atom_site_aniso_U_11
_atom_site_aniso_U_22
_atom_site_aniso_U_33
_atom_site_aniso_U_23
_atom_site_aniso_U_13
_atom_site_aniso_U_12
Co1 0.0258(2) 0.02271(18) 0.0285(2) -0.00003(14) 0.00158(17) -0.00062(13)
Fe1 0.0293(2) 0.0277(2) 0.0312(2) -0.00626(16) -0.00306(19) 0.00154(16)
Cl1 0.0381(5) 0.0341(4) 0.0559(5) -0.0105(4) -0.0017(4) 0.0036(3)
O1 0.072(3) 0.068(2) 0.102(3) -0.030(2) -0.035(2) 0.0119(19)
N1 0.0272(13) 0.0264(11) 0.0329(13) -0.0013(9) 0.0017(11) -0.0016(9)
C1 0.0325(17) 0.0307(14) 0.0360(16) -0.0013(12) -0.0004(14) 0.0056(12)
Fe2 0.0275(2) 0.0252(2) 0.0297(2) 0.00448(15) -0.00103(18) -0.00177(15)
Cl2 0.0321(4) 0.0318(3) 0.0361(4) -0.0033(3) 0.0019(3) 0.0000(3)
O2 0.147(5) 0.095(3) 0.078(3) 0.011(3) -0.025(3) -0.036(3)
N2 0.0269(13) 0.0259(11) 0.0302(12) -0.0017(9) 0.0000(11) -0.0021(9)
C2 0.046(2) 0.0291(15) 0.0395(18) 0.0034(13) 0.0021(16) 0.0067(13)
O3 0.064(2) 0.0444(17) 0.113(3) -0.0195(19) 0.000(2) 0.0168(15)
N3 0.0314(14) 0.0257(11) 0.0283(12) -0.0024(9) 0.0044(11) -0.0006(9)
C3 0.047(2) 0.0266(14) 0.0438(19) 0.0045(13) 0.0083(17) -0.0015(13)
O4 0.059(2) 0.062(2) 0.193(6) -0.058(3) 0.040(3) -0.0087(18)
N4 0.0281(13) 0.0271(11) 0.0286(12) 0.0017(9) 0.0012(11) -0.0019(9)
C4 0.0356(18) 0.0281(14) 0.0437(18) 0.0011(13) 0.0031(15) -0.0054(12)
O5 0.052(2) 0.083(3) 0.107(3) -0.055(2) -0.024(2) 0.0286(18)
N5 0.0246(12) 0.0256(11) 0.0308(12) 0.0009(9) -0.0004(11) -0.0016(9)
C5 0.0310(16) 0.0235(13) 0.0346(15) -0.0015(11) 0.0009(13) -0.0014(10)
O6 0.078(3) 0.127(4) 0.194(6) 0.110(4) -0.057(4) -0.045(3)
N6 0.0338(15) 0.0318(13) 0.0316(13) 0.0003(10) 0.0052(12) -0.0023(10)
C6 0.0288(15) 0.0253(13) 0.0318(15) -0.0034(11) 0.0007(13) -0.0022(10)
O7 0.0476(19) 0.064(2) 0.084(2) -0.0363(18) -0.0194(18) 0.0045(15)
N7 0.0356(17) 0.0431(18) 0.058(2) -0.0062(15) 0.0021(16) -0.0023(13)
C7 0.0301(16) 0.0273(14) 0.0383(17) -0.0054(12) 0.0012(14) -0.0013(11)
O8 0.060(3) 0.255(8) 0.065(3) -0.076(4) 0.017(2) -0.027(4)
C8 0.0273(15) 0.0278(13) 0.0335(15) -0.0086(11) -0.0058(13) 0.0005(11)
C9 0.0315(16) 0.0301(14) 0.0285(14) -0.0031(11) -0.0045(13) 0.0023(11)
C10 0.0332(16) 0.0256(13) 0.0269(14) -0.0030(10) 0.0020(12) 0.0002(11)
C11 0.0318(16) 0.0257(13) 0.0255(13) -0.0033(10) 0.0010(12) 0.0011(11)
C12 0.0426(19) 0.0247(13) 0.0281(14) -0.0016(11) 0.0024(13) 0.0019(12)
C13 0.051(2) 0.0232(13) 0.0338(16) -0.0019(11) 0.0092(15) -0.0010(13)
C14 0.049(2) 0.0285(14) 0.0392(17) -0.0032(12) 0.0146(16) -0.0070(13)
C15 0.0340(17) 0.0316(15) 0.0354(16) -0.0056(12) 0.0059(14) -0.0017(12)
C16 0.0295(16) 0.0316(15) 0.0364(16) -0.0111(12) -0.0034(14) 0.0008(12)
C17 0.0340(18) 0.0272(14) 0.0476(19) -0.0091(13) -0.0087(16) 0.0041(12)
C18 0.0337(18) 0.0356(17) 0.052(2) -0.0137(15) -0.0090(17) 0.0099(13)
C19 0.0260(16) 0.051(2) 0.0426(19) -0.0187(16) -0.0042(15) 0.0045(14)
C20 0.0287(17) 0.0480(19) 0.0355(17) -0.0135(14) 0.0005(14) 0.0000(13)
C21 0.041(2) 0.0321(15) 0.0428(18) -0.0104(13) -0.0050(16) 0.0127(13)
C22 0.0403(19) 0.0354(16) 0.0351(17) -0.0096(13) 0.0013(15) 0.0050(13)
C23 0.0415(19) 0.0312(15) 0.0291(15) -0.0080(11) -0.0060(14) 0.0014(13)
C24 0.047(2) 0.0342(16) 0.0373(17) -0.0072(13) -0.0033(16) -0.0087(14)
C25 0.065(3) 0.0262(15) 0.0401(18) -0.0021(13) -0.0053(18) -0.0020(15)
C26 0.0315(16) 0.0302(14) 0.0375(16) 0.0033(12) 0.0050(14) 0.0006(12)
C27 0.0388(18) 0.0290(15) 0.0433(18) 0.0035(13) 0.0107(15) 0.0032(12)
C28 0.051(2) 0.0221(13) 0.0367(16) -0.0014(11) 0.0121(15) 0.0006(12)
C29 0.0399(18) 0.0253(13) 0.0308(15) 0.0008(11) 0.0007(14) -0.0039(12)
C30 0.0328(16) 0.0232(12) 0.0267(13) 0.0035(10) 0.0016(12) -0.0011(10)
C31 0.0318(16) 0.0229(12) 0.0284(14) 0.0024(10) 0.0011(12) -0.0010(10)
C32 0.0294(16) 0.0271(13) 0.0297(14) 0.0024(11) -0.0039(12) -0.0041(11)
C33 0.0275(15) 0.0267(13) 0.0301(14) 0.0073(11) -0.0040(12) -0.0018(10)
C34 0.0286(16) 0.0285(14) 0.0342(15) 0.0016(11) 0.0017(13) 0.0005(11)
C35 0.0281(15) 0.0262(13) 0.0334(15) -0.0004(11) 0.0017(13) 0.0005(11)
C36 0.0285(16) 0.0339(15) 0.0360(16) -0.0068(12) 0.0014(14) -0.0014(12)
C37 0.0302(18) 0.051(2) 0.069(3) -0.027(2) 0.0029(19) 0.0020(15)
C38 0.045(2) 0.059(3) 0.078(3) -0.039(2) 0.007(2) 0.0016(19)
C39 0.048(2) 0.052(2) 0.050(2) -0.0219(18) 0.0042(19) -0.0107(18)
C40 0.0377(19) 0.0441(19) 0.0349(17) -0.0035(14) 0.0007(15) -0.0100(14)
C41 0.0276(15) 0.0290(14) 0.0359(16) 0.0085(12) -0.0024(13) -0.0037(11)
C42 0.0324(17) 0.0254(13) 0.0426(18) 0.0042(12) -0.0059(15) -0.0033(11)
C43 0.0326(18) 0.0291(15) 0.054(2) 0.0071(14) -0.0061(16) -0.0088(12)
C44 0.0286(17) 0.0445(19) 0.0439(19) 0.0160(15) 0.0009(15) -0.0050(13)
C45 0.0311(17) 0.0412(17) 0.0318(16) 0.0099(13) 0.0017(14) -0.0042(13)
C46 0.045(2) 0.0359(16) 0.0361(17) 0.0102(13) 0.0020(16) 0.0103(14)
C47 0.056(2) 0.0260(14) 0.0383(17) 0.0045(12) 0.0045(17) 0.0030(14)
C48 0.043(2) 0.0288(15) 0.0420(18) 0.0097(13) 0.0004(16) -0.0086(13)
C49 0.0396(19) 0.0350(16) 0.0316(16) 0.0070(12) 0.0080(14) 0.0000(13)
C50 0.0394(19) 0.0374(16) 0.0296(15) 0.0072(12) -0.0018(14) 0.0023(13)
C51 0.042(2) 0.0369(17) 0.0417(19) 0.0016(14) -0.0012(16) -0.0029(14)
C52 0.079(3) 0.044(2) 0.050(2) -0.0060(18) -0.002(2) 0.010(2)

loop_
_atom_type_symbol
_atom_type_description
_atom_type_scat_dispersion_real
_atom_type_scat_dispersion_imag
_atom_type_scat_source
C C 0.0033 0.0016 'International Tables Vol C Tables 4.2.6.8 and 6.1.1.4'
H H 0.0000 0.0000 'International Tables Vol C Tables 4.2.6.8 and 6.1.1.4'
N N 0.0061 0.0033 'International Tables Vol C Tables 4.2.6.8 and 6.1.1.4'
Fe Fe 0.3463 0.8444 'International Tables Vol C Tables 4.2.6.8 and 6.1.1.4'
Co Co 0.3494 0.9721 'International Tables Vol C Tables 4.2.6.8 and 6.1.1.4'
Cl Cl 0.1484 0.1585 'International Tables Vol C Tables 4.2.6.8 and 6.1.1.4'
O O 0.0106 0.0060 'International Tables Vol C Tables 4.2.6.8 and 6.1.1.4'

loop_
_geom_angle_atom_site_label_1
_geom_angle_atom_site_label_2
_geom_angle_atom_site_label_3
_geom_angle
_geom_angle_site_symmetry_3
N2 Co1 N5 174.88(11) .
N2 Co1 N1 80.75(12) .
N5 Co1 N1 101.23(11) .
N2 Co1 N3 80.82(12) .
N5 Co1 N3 97.44(11) .
N1 Co1 N3 161.23(11) .
N2 Co1 N4 95.87(11) .
N5 Co1 N4 79.38(11) .
N1 Co1 N4 92.01(11) .
N3 Co1 N4 93.36(11) .
N2 Co1 N6 106.12(11) .
N5 Co1 N6 78.75(11) .
N1 Co1 N6 88.14(11) .
N3 Co1 N6 93.58(11) .
N4 Co1 N6 157.73(11) .
C16 Fe1 C20 41.61(14) .
C16 Fe1 C17 41.36(14) .
C20 Fe1 C17 69.52(16) .
C16 Fe1 C21 105.17(15) .
C20 Fe1 C21 120.11(16) .
C17 Fe1 C21 122.75(16) .
C16 Fe1 C22 120.15(15) .
C20 Fe1 C22 156.36(15) .
C17 Fe1 C22 106.68(16) .
C21 Fe1 C22 41.06(15) .
C16 Fe1 C23 156.69(15) .
C20 Fe1 C23 161.09(15) .
C17 Fe1 C23 121.90(15) .
C21 Fe1 C23 68.48(15) .
C22 Fe1 C23 40.47(15) .
C16 Fe1 C19 69.18(14) .
C20 Fe1 C19 40.96(15) .
C17 Fe1 C19 68.58(16) .
C21 Fe1 C19 156.95(17) .
C22 Fe1 C19 161.12(16) .
C23 Fe1 C19 125.30(15) .
C16 Fe1 C24 159.73(15) .
C20 Fe1 C24 123.69(16) .
C17 Fe1 C24 158.27(15) .
C21 Fe1 C24 68.28(16) .
C22 Fe1 C24 68.33(16) .
C23 Fe1 C24 40.68(15) .
C19 Fe1 C24 108.91(16) .
C16 Fe1 C25 122.54(15) .
C20 Fe1 C25 106.50(16) .
C17 Fe1 C25 159.65(16) .
C21 Fe1 C25 40.75(17) .
C22 Fe1 C25 68.55(16) .
C23 Fe1 C25 68.14(15) .
C19 Fe1 C25 122.25(18) .
C24 Fe1 C25 40.20(16) .
C16 Fe1 C18 68.88(14) .
C20 Fe1 C18 68.56(16) .
C17 Fe1 C18 40.70(15) .
C21 Fe1 C18 160.48(17) .
C22 Fe1 C18 124.60(16) .
C23 Fe1 C18 109.23(15) .
C19 Fe1 C18 40.14(17) .
C24 Fe1 C18 123.51(16) .
C25 Fe1 C18 158.04(18) .
O4 Cl1 O1 115.7(3) .
O4 Cl1 O3 114.0(2) .
O1 Cl1 O3 114.8(2) .
O4 Cl1 O2 101.0(4) .
O1 Cl1 O2 104.0(3) .
O3 Cl1 O2 105.0(3) .
C1 N1 C5 118.6(3) .
C1 N1 Co1 127.9(2) .
C5 N1 Co1 113.5(2) .
N1 C1 C2 122.3(3) .
C45 Fe2 C41 41.40(14) .
C45 Fe2 C42 69.48(15) .
C41 Fe2 C42 41.58(14) .
C45 Fe2 C49 156.26(15) .
C41 Fe2 C49 119.63(14) .
C42 Fe2 C49 105.64(15) .
C45 Fe2 C48 120.71(15) .
C41 Fe2 C48 105.60(14) .
C42 Fe2 C48 122.87(15) .
C49 Fe2 C48 41.23(15) .
C45 Fe2 C50 161.88(15) .
C41 Fe2 C50 155.70(15) .
C42 Fe2 C50 120.38(15) .
C49 Fe2 C50 40.55(15) .
C48 Fe2 C50 68.61(15) .
C45 Fe2 C47 107.87(15) .
C41 Fe2 C47 123.58(15) .
C42 Fe2 C47 160.29(15) .
C49 Fe2 C47 68.51(15) .
C48 Fe2 C47 40.49(16) .
C50 Fe2 C47 68.20(15) .
C45 Fe2 C46 124.82(16) .
C41 Fe2 C46 161.13(15) .
C42 Fe2 C46 156.64(15) .
C49 Fe2 C46 68.69(15) .
C48 Fe2 C46 68.67(16) .
C50 Fe2 C46 40.75(15) .
C47 Fe2 C46 40.65(16) .
C45 Fe2 C44 40.96(15) .
C41 Fe2 C44 69.31(14) .
C42 Fe2 C44 68.87(15) .
C49 Fe2 C44 160.72(16) .
C48 Fe2 C44 157.23(16) .
C50 Fe2 C44 125.04(15) .
C47 Fe2 C44 122.72(16) .
C46 Fe2 C44 108.61(16) .
C45 Fe2 C43 68.69(16) .
C41 Fe2 C43 69.06(14) .
C42 Fe2 C43 40.65(14) .
C49 Fe2 C43 123.52(16) .
C48 Fe2 C43 160.16(17) .
C50 Fe2 C43 107.96(16) .
C47 Fe2 C43 158.13(16) .
C46 Fe2 C43 122.35(16) .
C44 Fe2 C43 40.56(16) .
O8 Cl2 O6 107.7(5) .
O8 Cl2 O5 108.7(3) .
O6 Cl2 O5 109.8(3) .
O8 Cl2 O7 108.8(3) .
O6 Cl2 O7 108.5(3) .
O5 Cl2 O7 113.1(2) .
C6 N2 C10 120.7(3) .
C6 N2 Co1 119.3(2) .
C10 N2 Co1 119.5(2) .
C1 C2 C3 119.7(3) .
C15 N3 C11 118.3(3) .
C15 N3 Co1 128.1(2) .
C11 N3 Co1 113.6(2) .
C2 C3 C4 118.4(3) .
C26 N4 C30 118.1(3) .
C26 N4 Co1 129.4(2) .
C30 N4 Co1 112.2(2) .
C3 C4 C5 118.7(3) .
C31 N5 C35 119.7(3) .
C31 N5 Co1 119.6(2) .
C35 N5 Co1 120.5(2) .
N1 C5 C4 122.2(3) .
N1 C5 C6 113.4(3) .
C4 C5 C6 124.4(3) .
C36 N6 C40 118.6(3) .
C36 N6 Co1 112.4(2) .
C40 N6 Co1 128.7(3) .
N2 C6 C7 121.0(3) .
N2 C6 C5 112.5(3) .
C7 C6 C5 126.5(3) .
C6 C7 C8 119.6(3) .
C53 N8 C53' 166.5(12) .
C7 C8 C9 118.3(3) .
C7 C8 C16 120.7(3) .
C9 C8 C16 120.9(3) .
C10 C9 C8 119.5(3) .
N2 C10 C9 120.9(3) .
N2 C10 C11 112.0(3) .
C9 C10 C11 127.0(3) .
N3 C11 C12 122.3(3) .
N3 C11 C10 113.8(3) .
C12 C11 C10 123.8(3) .
C13 C12 C11 118.7(3) .
C14 C13 C12 119.0(3) .
C13 C14 C15 119.7(3) .
N3 C15 C14 122.0(3) .
C17 C16 C20 107.4(3) .
C17 C16 C8 126.4(3) .
C20 C16 C8 126.2(3) .
C17 C16 Fe1 69.53(18) .
C20 C16 Fe1 69.32(19) .
C8 C16 Fe1 125.8(2) .
C18 C17 C16 108.0(3) .
C18 C17 Fe1 70.6(2) .
C16 C17 Fe1 69.10(19) .
C19 C18 C17 108.5(3) .
C19 C18 Fe1 69.5(2) .
C17 C18 Fe1 68.68(19) .
C18 C19 C20 108.6(3) .
C18 C19 Fe1 70.4(2) .
C20 C19 Fe1 68.9(2) .
C19 C20 C16 107.5(4) .
C19 C20 Fe1 70.1(2) .
C16 C20 Fe1 69.1(2) .
C25 C21 C22 107.8(3) .
C25 C21 Fe1 70.2(2) .
C22 C21 Fe1 69.63(19) .
C23 C22 C21 107.7(3) .
C23 C22 Fe1 69.8(2) .
C21 C22 Fe1 69.3(2) .
C22 C23 C24 108.3(3) .
C22 C23 Fe1 69.7(2) .
C24 C23 Fe1 69.91(19) .
C25 C24 C23 108.2(4) .
C25 C24 Fe1 70.0(2) .
C23 C24 Fe1 69.41(19) .
C24 C25 C21 108.0(3) .
C24 C25 Fe1 69.8(2) .
C21 C25 Fe1 69.0(2) .
N4 C26 C27 122.6(3) .
C26 C27 C28 119.6(3) .
C27 C28 C29 119.0(3) .
C28 C29 C30 118.3(3) .
N4 C30 C29 122.4(3) .
N4 C30 C31 114.3(3) .
C29 C30 C31 123.2(3) .
N5 C31 C32 121.5(3) .
N5 C31 C30 114.0(3) .
C32 C31 C30 124.5(3) .
C31 C32 C33 119.7(3) .
C34 C33 C32 117.4(3) .
C34 C33 C41 121.4(3) .
C32 C33 C41 121.2(3) .
C35 C34 C33 120.1(3) .
N5 C35 C34 121.5(3) .
N5 C35 C36 113.0(3) .
C34 C35 C36 125.5(3) .
N6 C36 C37 122.3(3) .
N6 C36 C35 114.9(3) .
C37 C36 C35 122.8(3) .
C36 C37 C38 118.4(4) .
C39 C38 C37 119.2(4) .
C38 C39 C40 119.2(4) .
N6 C40 C39 122.3(4) .
C45 C41 C42 107.3(3) .
C45 C41 C33 126.4(3) .
C42 C41 C33 126.3(3) .
C45 C41 Fe2 69.24(19) .
C42 C41 Fe2 69.71(18) .
C33 C41 Fe2 125.8(2) .
C43 C42 C41 107.7(3) .
C43 C42 Fe2 70.32(19) .
C41 C42 Fe2 68.72(18) .
C42 C43 C44 108.8(3) .
C42 C43 Fe2 69.04(18) .
C44 C43 Fe2 69.62(19) .
C43 C44 C45 107.7(3) .
C43 C44 Fe2 69.8(2) .
C45 C44 Fe2 68.42(19) .
C44 C45 C41 108.5(3) .
C44 C45 Fe2 70.6(2) .
C41 C45 Fe2 69.36(19) .
C47 C46 C50 107.3(3) .
C47 C46 Fe2 69.7(2) .
C50 C46 Fe2 69.46(19) .
C48 C47 C46 108.8(3) .
C48 C47 Fe2 69.59(19) .
C46 C47 Fe2 69.7(2) .
C47 C48 C49 107.5(3) .
C47 C48 Fe2 69.9(2) .
C49 C48 Fe2 69.26(19) .
C50 C49 C48 107.7(3) .
C50 C49 Fe2 69.86(19) .
C48 C49 Fe2 69.52(19) .
C49 C50 C46 108.6(3) .
C49 C50 Fe2 69.6(2) .
C46 C50 Fe2 69.8(2) .
N7 C51 C52 177.5(5) .
N8 C53 C54 175.2(12) .
N8 C53' C54' 176.1(12) .
C53' C54' C54' 141.7(14) 3_465

loop_
_geom_bond_atom_site_label_1
_geom_bond_atom_site_label_2
_geom_bond_distance
_geom_bond_site_symmetry_2
Co1 N2 1.876(3) .
Co1 N5 1.918(3) .
Co1 N1 2.020(3) .
Co1 N3 2.024(3) .
Co1 N4 2.128(3) .
Co1 N6 2.138(3) .
Fe1 C16 2.027(3) .
Fe1 C20 2.031(4) .
Fe1 C17 2.033(3) .
Fe1 C21 2.040(3) .
Fe1 C22 2.044(4) .
Fe1 C23 2.045(3) .
Fe1 C19 2.046(4) .
Fe1 C24 2.052(3) .
Fe1 C25 2.056(4) .
Fe1 C18 2.058(3) .
Cl1 O4 1.399(4) .
Cl1 O1 1.403(4) .
Cl1 O3 1.407(3) .
Cl1 O2 1.462(5) .
N1 C1 1.339(4) .
N1 C5 1.352(4) .
C1 C2 1.381(5) .
Fe2 C45 2.023(3) .
Fe2 C41 2.024(3) .
Fe2 C42 2.038(3) .
Fe2 C49 2.039(3) .
Fe2 C48 2.042(3) .
Fe2 C50 2.042(3) .
Fe2 C47 2.046(3) .
Fe2 C46 2.047(3) .
Fe2 C44 2.052(3) .
Fe2 C43 2.055(3) .
Cl2 O8 1.382(4) .
Cl2 O6 1.385(4) .
Cl2 O5 1.411(3) .
Cl2 O7 1.428(3) .
N2 C6 1.344(4) .
N2 C10 1.355(4) .
C2 C3 1.390(6) .
N3 C15 1.340(4) .
N3 C11 1.353(4) .
C3 C4 1.392(5) .
N4 C26 1.341(4) .
N4 C30 1.353(4) .
C4 C5 1.394(5) .
N5 C31 1.346(4) .
N5 C35 1.347(4) .
C5 C6 1.476(5) .
N6 C36 1.337(5) .
N6 C40 1.348(4) .
C6 C7 1.386(5) .
N7 C51 1.138(5) .
C7 C8 1.402(5) .
N8 C53 1.054(7) .
N8 C53' 1.094(7) .
C8 C9 1.406(5) .
C8 C16 1.464(5) .
C9 C10 1.381(5) .
C10 C11 1.475(4) .
C11 C12 1.390(4) .
C12 C13 1.384(5) .
C13 C14 1.373(6) .
C14 C15 1.390(5) .
C16 C17 1.434(5) .
C16 C20 1.441(5) .
C17 C18 1.423(5) .
C18 C19 1.409(6) .
C19 C20 1.427(5) .
C21 C25 1.426(6) .
C21 C22 1.432(5) .
C22 C23 1.414(5) .
C23 C24 1.424(5) .
C24 C25 1.411(6) .
C26 C27 1.377(5) .
C27 C28 1.379(5) .
C28 C29 1.391(5) .
C29 C30 1.398(4) .
C30 C31 1.480(4) .
C31 C32 1.386(5) .
C32 C33 1.401(5) .
C33 C34 1.400(4) .
C33 C41 1.458(5) .
C34 C35 1.379(5) .
C35 C36 1.486(4) .
C36 C37 1.386(5) .
C37 C38 1.395(6) .
C38 C39 1.372(6) .
C39 C40 1.375(6) .
C41 C45 1.430(5) .
C41 C42 1.442(5) .
C42 C43 1.421(5) .
C43 C44 1.423(6) .
C44 C45 1.426(5) .
C46 C47 1.422(6) .
C46 C50 1.423(5) .
C47 C48 1.415(6) .
C48 C49 1.437(5) .
C49 C50 1.414(5) .
C51 C52 1.456(6) .
C53 C54 1.356(9) .
C53' C54' 1.383(8) .
C54' C54' 1.70(2) 3_465
